data_1556454
loop_
_publ_author_name
'Marshall, G.'
'Wooles, A.J.'
'Mills, D.P.'
'Lewis, W.'
'Blake, A.J.'
'Liddle, S.T.'

_publ_section_title
;
 Synthesis and Characterisation of Lanthanide N-Trimethylsilyl and
 -Mesityl Functionalised Bis(iminophosphorano)methanides and
 -Methanediides
;
_journal_name_full Inorganics
_journal_page_first 46
_journal_page_last 69
_journal_paper_doi 10.3390/inorganics1010046
_journal_volume 1
_journal_year 2013
_chemical_formula_moiety 'C51 H59 Gd I2 N2 O2 P2, 3(C7 H8)'
_chemical_formula_sum 'C72 H83 Gd I2 N2 O2 P2'
_chemical_formula_weight 1481.39
_space_group_crystal_system triclinic
_space_group_IT_number 2
_space_group_name_Hall '-P 1'
_space_group_name_H-M_alt 'P -1'
_atom_sites_solution_hydrogens 'geom, Me from difmap'
_atom_sites_solution_primary direct
_atom_sites_solution_secondary difmap
_cell_angle_alpha 85.091(2)
_cell_angle_beta 76.608(2)
_cell_angle_gamma 87.266(2)
_cell_formula_units_Z 2
_cell_length_a 12.7851(6)
_cell_length_b 15.1220(8)
_cell_length_c 17.2635(9)
_cell_measurement_reflns_used 19750
_cell_measurement_temperature 90(2)
_cell_measurement_theta_max 27.39
_cell_measurement_theta_min 2.34
_cell_volume 3233.7(3)
_computing_cell_refinement 'Bruker SAINT version 6.36A (Bruker, 2000)'
_computing_data_collection 'Bruker SMART version 5.625 (Bruker, 2001)'
_computing_data_reduction 'Bruker SAINT; SHELXTL (Sheldrick, 2008)'
_computing_molecular_graphics
;
O. V. Dolomanov, L. J. Bourhis, R. J. Gildea, J. A. K. Howard and H. Puschmann,
OLEX2: a complete structure solution, refinement and analysis program.
J. Appl. Cryst. (2009). 42, 339-341.
;
_computing_publication_material
;
O. V. Dolomanov, L. J. Bourhis, R. J. Gildea, J. A. K. Howard and H. Puschmann,
OLEX2: a complete structure solution, refinement and analysis program.
J. Appl. Cryst. (2009). 42, 339-341.
;
_computing_structure_refinement
;
SHELXL, G.M. Sheldrick, Acta Cryst.
(2008). A64, 112-122
;
_diffrn_ambient_temperature 90(2)
_diffrn_detector_area_resol_mean 8.366
_diffrn_measured_fraction_theta_full 0.997
_diffrn_measured_fraction_theta_max 0.987
_diffrn_measurement_device_type 'Bruker SMART APEX CCD area detector'
_diffrn_measurement_method \w
_diffrn_radiation_monochromator graphite
_diffrn_radiation_type MoK\a
_diffrn_radiation_wavelength 0.71073
_diffrn_reflns_av_R_equivalents 0.034
_diffrn_reflns_av_unetI/netI 0.036
_diffrn_reflns_Laue_measured_fraction_full 0.997
_diffrn_reflns_Laue_measured_fraction_max 0.987
_diffrn_reflns_limit_h_max 16
_diffrn_reflns_limit_h_min -16
_diffrn_reflns_limit_k_max 18
_diffrn_reflns_limit_k_min -19
_diffrn_reflns_limit_l_max 22
_diffrn_reflns_limit_l_min -22
_diffrn_reflns_number 40617
_diffrn_reflns_point_group_measured_fraction_full 0.997
_diffrn_reflns_point_group_measured_fraction_max 0.987
_diffrn_reflns_theta_full 25.000
_diffrn_reflns_theta_max 27.428
_diffrn_reflns_theta_min 1.887
_diffrn_standards_number 0
_exptl_absorpt_coefficient_mu 2.076
_exptl_absorpt_correction_T_max 0.4305
_exptl_absorpt_correction_T_min 0.3505
_exptl_absorpt_correction_type multi-scan
_exptl_absorpt_process_details
;
SADABS-2007/2 (Bruker,2007) was used for absorption correction.
wR2(int) was 0.0615 before and 0.0445 after correction.
The Ratio of minimum to maximum transmission is 0.8142.
The \l/2 correction factor is 0.0015.
;
_exptl_crystal_colour COLOURLESS
_exptl_crystal_density_diffrn 1.521
_exptl_crystal_description BLOCK
_exptl_crystal_F_000 1490
_exptl_crystal_size_max 0.15
_exptl_crystal_size_mid 0.09
_exptl_crystal_size_min 0.09
_refine_diff_density_max 2.25
_refine_diff_density_min -1.26
_refine_diff_density_rms 0.14
_refine_ls_extinction_coef .
_refine_ls_extinction_method none
_refine_ls_goodness_of_fit_ref 1.05
_refine_ls_hydrogen_treatment constr
_refine_ls_matrix_type full
_refine_ls_number_parameters 663
_refine_ls_number_reflns 14563
_refine_ls_number_restraints 45
_refine_ls_restrained_S_all 1.14
_refine_ls_R_factor_all 0.0475
_refine_ls_R_factor_gt 0.0419
_refine_ls_shift/su_max 0.003
_refine_ls_shift/su_mean 0.000
_refine_ls_structure_factor_coef Fsqd
_refine_ls_weighting_details 'w=1/[\s^2^(Fo^2^)+(0.0646P)^2^+6.3799P] where P=(Fo^2^+2Fc^2^)/3'
_refine_ls_weighting_scheme calc
_refine_ls_wR_factor_gt 0.109
_refine_ls_wR_factor_ref 0.114
_reflns_Friedel_coverage 0.000
_reflns_Friedel_fraction_full .
_reflns_Friedel_fraction_max .
_reflns_number_gt 12925
_reflns_number_total 14563
_reflns_threshold_expression I>2\s(I)
_cod_data_source_file inorganics-01-00046-s001.cif
_cod_data_source_block 3
_cod_database_code 1556454
_olex2_refinement_description
;
1. Fixed Uiso
 At 1.2 times of:
  All C(H) groups, All C(H,H) groups
 At 1.5 times of:
  All C(H,H,H) groups
2. Restrained distances
 C59-C60
 1.51 with sigma of 0.005
 C60-C65
 1.38 with sigma of 0.02
 C65-C64
 1.38 with sigma of 0.02
 C64-C63
 1.38 with sigma of 0.02
 C63-C62
 1.38 with sigma of 0.02
 C62-C61
 1.38 with sigma of 0.02
 C61-C60
 1.38 with sigma of 0.02
 C61-C59
 2.5 with sigma of 0.02
 C65-C59
 2.5 with sigma of 0.02
 C67-C68
 1.38 with sigma of 0.02
 C68-C69
 1.38 with sigma of 0.02
 C69-C70
 1.38 with sigma of 0.02
 C70-C71
 1.38 with sigma of 0.02
 C71-C72
 1.38 with sigma of 0.02
 C72-C67
 1.38 with sigma of 0.02
 C66-C67
 1.55 with sigma of 0.02
 C68-C66
 2.5 with sigma of 0.01
 C66-C72
 2.5 with sigma of 0.01
 C85-C86 = C86-C81 = C83-C81 = C84-C85
 1.38 with sigma of 0.02
 C82-C81
 1.55 with sigma of 0.02
 C80-C86
 2.5 with sigma of 0.02
 C80-C82
 2.5 with sigma of 0.02
 C80-C81
 1.55 with sigma of 0.02
 C83-C84
 1.38 with sigma of 0.02
 C82-C81
 1.38 with sigma of 0.02
 C82-C83
 1.38 with sigma of 0.02
3. Restrained planarity
 C59, C60, C65, C64, C63, C62, C61
 with sigma of 0.1
 C66, C67, C68, C69, C70, C71, C72
 with sigma of 0.1
 C66, C67, C68, C69, C70, C71, C72
 with sigma of 0.1
 C81, C86, C85, C84, C83, C82, C80
 with sigma of 0.1
4. Others
 Sof(C80)=Sof(H80A)=Sof(H80B)=Sof(H80C)=Sof(C81)=Sof(C86)=Sof(H86)=Sof(C85)=
 Sof(H85)=Sof(C84)=Sof(H84)=Sof(C83)=Sof(H83)=Sof(C82)=Sof(H82)=1-FVAR(1)
 Sof(C59)=Sof(H59A)=Sof(H59B)=Sof(H59C)=Sof(C60)=Sof(C65)=Sof(H65)=Sof(C64)=
 Sof(H64)=Sof(C63)=Sof(H63)=Sof(C62)=Sof(H62)=Sof(C61)=Sof(H61)=FVAR(1)
5.a Ternary CH refined with riding coordinates:
 C1(H1)
5.b Secondary CH2 refined with riding coordinates:
 C44(H44A,H44B), C45(H45A,H45B), C46(H46A,H46B), C47(H47A,H47B), C48(H48A,
 H48B), C49(H49A,H49B), C50(H50A,H50B), C51(H51A,H51B)
5.c Aromatic/amide H refined with riding coordinates:
 C3(H3), C4(H4), C5(H5), C6(H6), C7(H7), C9(H9), C10(H10), C11(H11), C12(H12),
 C13(H13), C15(H15), C16(H16), C17(H17), C18(H18), C19(H19), C21(H21), C22(H22),
  C23(H23), C24(H24), C25(H25), C28(H28), C30(H30), C37(H37), C39(H39),
 C54(H54), C55(H55), C56(H56), C57(H57), C58(H58), C65(H65), C64(H64), C63(H63),
  C62(H62), C61(H61), C68(H68), C69(H69), C70(H70), C71(H71), C72(H72),
 C86(H86), C85(H85), C84(H84), C83(H83), C82(H82)
5.d Fitted hexagon refined as free rotating group:
 C60(C65,C64,C63,C62,C61), C67(C68,C69,C70,C71,C72), C81(C86,C85,C84,C83,C82)
5.e Idealised Me refined as rotating group:
 C32(H32A,H32B,H32C), C33(H33A,H33B,H33C), C34(H34A,H34B,H34C), C41(H41A,H41B,
 H41C), C42(H42A,H42B,H42C), C43(H43A,H43B,H43C), C52(H52A,H52B,H52C), C59(H59A,
 H59B,H59C), C66(H66A,H66B,H66C), C80(H80A,H80B,H80C)
;
_shelx_space_group_comment
;
The symmetry employed for this shelxl refinement is uniquely defined
by the following loop, which should always be used as a source of
symmetry information in preference to the above space-group names.
They are only intended as comments.
;
_shelxl_version_number 2013-4

loop_
_space_group_symop_operation_xyz
'x, y, z'
'-x, -y, -z'

loop_
_atom_site_label
_atom_site_type_symbol
_atom_site_fract_x
_atom_site_fract_y
_atom_site_fract_z
_atom_site_U_iso_or_equiv
_atom_site_adp_type
_atom_site_occupancy
_atom_site_site_symmetry_order
_atom_site_calc_flag
_atom_site_refinement_flags_posn
_atom_site_refinement_flags_adp
_atom_site_refinement_flags_occupancy
_atom_site_disorder_assembly
_atom_site_disorder_group
Gd1 Gd 0.66754(2) 0.24568(2) 0.78065(2) 0.01998(6) Uani 1 1 d . . . . .
I1 I 0.76135(2) 0.06998(2) 0.84576(2) 0.03181(8) Uani 1 1 d . . . . .
I2 I 0.48752(2) 0.38312(2) 0.75728(2) 0.02448(7) Uani 1 1 d . . . . .
P1 P 0.81315(7) 0.31898(6) 0.60970(5) 0.01912(18) Uani 1 1 d . . . . .
P2 P 0.85821(7) 0.37804(6) 0.77078(5) 0.01931(18) Uani 1 1 d . . . . .
O1 O 0.5394(2) 0.13764(18) 0.75450(17) 0.0274(6) Uani 1 1 d . . . . .
O2 O 0.5360(2) 0.21794(19) 0.90813(17) 0.0317(6) Uani 1 1 d . . . . .
N1 N 0.7558(2) 0.2248(2) 0.64162(18) 0.0207(6) Uani 1 1 d . . . . .
N2 N 0.7723(2) 0.3344(2) 0.84742(17) 0.0205(6) Uani 1 1 d . . . . .
C1 C 0.7934(3) 0.3769(2) 0.6937(2) 0.0202(7) Uani 1 1 d . . . . .
H1 H 0.7505 0.4332 0.6880 0.024 Uiso 1 1 calc R U . . .
C2 C 0.9530(3) 0.3142(3) 0.5549(2) 0.0214(7) Uani 1 1 d . . . . .
C3 C 1.0130(3) 0.3895(3) 0.5524(2) 0.0252(8) Uani 1 1 d . . . . .
H3 H 0.9824 0.4379 0.5825 0.030 Uiso 1 1 calc R U . . .
C4 C 1.1175(3) 0.3938(3) 0.5060(2) 0.0285(8) Uani 1 1 d . . . . .
H4 H 1.1583 0.4450 0.5053 0.034 Uiso 1 1 calc R U . . .
C5 C 1.1629(3) 0.3245(3) 0.4609(2) 0.0287(8) Uani 1 1 d . . . . .
H5 H 1.2345 0.3276 0.4298 0.034 Uiso 1 1 calc R U . . .
C6 C 1.1029(3) 0.2506(3) 0.4616(2) 0.0292(8) Uani 1 1 d . . . . .
H6 H 1.1334 0.2032 0.4300 0.035 Uiso 1 1 calc R U . . .
C7 C 0.9982(3) 0.2448(3) 0.5079(2) 0.0259(8) Uani 1 1 d . . . . .
H7 H 0.9575 0.1939 0.5076 0.031 Uiso 1 1 calc R U . . .
C8 C 0.7544(3) 0.3836(3) 0.5354(2) 0.0227(7) Uani 1 1 d . . . . .
C9 C 0.7893(3) 0.3660(3) 0.4549(2) 0.0301(8) Uani 1 1 d . . . . .
H9 H 0.8439 0.3218 0.4399 0.036 Uiso 1 1 calc R U . . .
C10 C 0.7450(4) 0.4125(3) 0.3968(3) 0.0357(10) Uani 1 1 d . . . . .
H10 H 0.7686 0.3990 0.3426 0.043 Uiso 1 1 calc R U . . .
C11 C 0.6666(3) 0.4784(3) 0.4170(3) 0.0328(9) Uani 1 1 d . . . . .
H11 H 0.6361 0.5099 0.3772 0.039 Uiso 1 1 calc R U . . .
C12 C 0.6332(3) 0.4978(3) 0.4964(2) 0.0278(8) Uani 1 1 d . . . . .
H12 H 0.5812 0.5442 0.5104 0.033 Uiso 1 1 calc R U . . .
C13 C 0.6749(3) 0.4504(3) 0.5552(2) 0.0253(8) Uani 1 1 d . . . . .
H13 H 0.6495 0.4632 0.6093 0.030 Uiso 1 1 calc R U . . .
C14 C 0.9888(3) 0.3204(3) 0.7444(2) 0.0220(7) Uani 1 1 d . . . . .
C15 C 1.0845(3) 0.3666(3) 0.7197(2) 0.0277(8) Uani 1 1 d . . . . .
H15 H 1.0833 0.4292 0.7222 0.033 Uiso 1 1 calc R U . . .
C16 C 1.1813(3) 0.3215(3) 0.6915(3) 0.0336(9) Uani 1 1 d . . . . .
H16 H 1.2461 0.3532 0.6755 0.040 Uiso 1 1 calc R U . . .
C17 C 1.1837(3) 0.2309(3) 0.6867(3) 0.0323(9) Uani 1 1 d . . . . .
H17 H 1.2498 0.2009 0.6658 0.039 Uiso 1 1 calc R U . . .
C18 C 1.0895(3) 0.1831(3) 0.7123(3) 0.0301(8) Uani 1 1 d . . . . .
H18 H 1.0915 0.1205 0.7099 0.036 Uiso 1 1 calc R U . . .
C19 C 0.9923(3) 0.2284(3) 0.7417(2) 0.0249(8) Uani 1 1 d . . . . .
H19 H 0.9281 0.1962 0.7601 0.030 Uiso 1 1 calc R U . . .
C20 C 0.8981(3) 0.4884(2) 0.7839(2) 0.0225(7) Uani 1 1 d . . . . .
C21 C 0.8991(3) 0.5570(3) 0.7247(2) 0.0255(8) Uani 1 1 d . . . . .
H21 H 0.8690 0.5488 0.6805 0.031 Uiso 1 1 calc R U . . .
C22 C 0.9440(3) 0.6376(3) 0.7301(3) 0.0318(9) Uani 1 1 d . . . . .
H22 H 0.9455 0.6840 0.6892 0.038 Uiso 1 1 calc R U . . .
C23 C 0.9867(4) 0.6503(3) 0.7950(3) 0.0361(10) Uani 1 1 d . . . . .
H23 H 1.0178 0.7052 0.7984 0.043 Uiso 1 1 calc R U . . .
C24 C 0.9838(4) 0.5825(3) 0.8552(3) 0.0350(9) Uani 1 1 d . . . . .
H24 H 1.0114 0.5918 0.9003 0.042 Uiso 1 1 calc R U . . .
C25 C 0.9409(3) 0.5016(3) 0.8498(2) 0.0282(8) Uani 1 1 d . . . . .
H25 H 0.9405 0.4552 0.8905 0.034 Uiso 1 1 calc R U . . .
C26 C 0.7453(3) 0.1571(3) 0.5906(2) 0.0231(7) Uani 1 1 d . . . . .
C27 C 0.6581(3) 0.1599(3) 0.5531(2) 0.0244(7) Uani 1 1 d . . . . .
C28 C 0.6472(3) 0.0899(3) 0.5073(2) 0.0282(8) Uani 1 1 d . . . . .
H28 H 0.5882 0.0920 0.4822 0.034 Uiso 1 1 calc R U . . .
C29 C 0.7193(3) 0.0178(3) 0.4971(2) 0.0308(9) Uani 1 1 d . . . . .
C30 C 0.8032(3) 0.0160(3) 0.5355(2) 0.0281(8) Uani 1 1 d . . . . .
H30 H 0.8533 -0.0327 0.5293 0.034 Uiso 1 1 calc R U . . .
C31 C 0.8177(3) 0.0831(3) 0.5831(2) 0.0240(7) Uani 1 1 d . . . . .
C32 C 0.5730(3) 0.2337(3) 0.5619(2) 0.0274(8) Uani 1 1 d . . . . .
H32A H 0.5708 0.2625 0.6110 0.041 Uiso 1 1 calc R U . . .
H32B H 0.5027 0.2088 0.5646 0.041 Uiso 1 1 calc R U . . .
H32C H 0.5903 0.2774 0.5159 0.041 Uiso 1 1 calc R U . . .
C33 C 0.7089(4) -0.0542(3) 0.4451(3) 0.0404(11) Uani 1 1 d . . . . .
H33A H 0.6345 -0.0740 0.4584 0.061 Uiso 1 1 calc R U . . .
H33B H 0.7573 -0.1044 0.4539 0.061 Uiso 1 1 calc R U . . .
H33C H 0.7280 -0.0314 0.3889 0.061 Uiso 1 1 calc R U . . .
C34 C 0.9071(3) 0.0711(3) 0.6265(2) 0.0276(8) Uani 1 1 d . . . . .
H34A H 0.9295 0.1293 0.6365 0.041 Uiso 1 1 calc R U . . .
H34B H 0.9683 0.0397 0.5938 0.041 Uiso 1 1 calc R U . . .
H34C H 0.8819 0.0363 0.6775 0.041 Uiso 1 1 calc R U . . .
C35 C 0.7650(3) 0.3561(3) 0.9280(2) 0.0219(7) Uani 1 1 d . . . . .
C36 C 0.8212(3) 0.3057(3) 0.9784(2) 0.0244(7) Uani 1 1 d . . . . .
C37 C 0.8080(3) 0.3276(3) 1.0568(2) 0.0267(8) Uani 1 1 d . . . . .
H37 H 0.8472 0.2942 1.0903 0.032 Uiso 1 1 calc R U . . .
C38 C 0.7394(3) 0.3965(3) 1.0881(2) 0.0312(9) Uani 1 1 d . . . . .
C39 C 0.6860(3) 0.4454(3) 1.0375(2) 0.0309(9) Uani 1 1 d . . . . .
H39 H 0.6389 0.4927 1.0579 0.037 Uiso 1 1 calc R U . . .
C40 C 0.6981(3) 0.4286(3) 0.9576(2) 0.0244(7) Uani 1 1 d . . . . .
C41 C 0.8973(3) 0.2306(3) 0.9495(3) 0.0314(9) Uani 1 1 d . . . . .
H41A H 0.8579 0.1847 0.9325 0.047 Uiso 1 1 calc R U . . .
H41B H 0.9300 0.2054 0.9928 0.047 Uiso 1 1 calc R U . . .
H41C H 0.9538 0.2528 0.9043 0.047 Uiso 1 1 calc R U . . .
C42 C 0.7251(4) 0.4153(4) 1.1747(3) 0.0441(12) Uani 1 1 d . . . . .
H42A H 0.7566 0.3659 1.2031 0.066 Uiso 1 1 calc R U . . .
H42B H 0.6483 0.4219 1.1993 0.066 Uiso 1 1 calc R U . . .
H42C H 0.7612 0.4702 1.1777 0.066 Uiso 1 1 calc R U . . .
C43 C 0.6433(3) 0.4904(3) 0.9048(2) 0.0278(8) Uani 1 1 d . . . . .
H43A H 0.6965 0.5292 0.8698 0.042 Uiso 1 1 calc R U . . .
H43B H 0.5878 0.5265 0.9380 0.042 Uiso 1 1 calc R U . . .
H43C H 0.6100 0.4554 0.8722 0.042 Uiso 1 1 calc R U . . .
C44 C 0.5624(3) 0.0456(3) 0.7349(3) 0.0299(8) Uani 1 1 d . . . . .
H44A H 0.5722 0.0074 0.7824 0.036 Uiso 1 1 calc R U . . .
H44B H 0.6285 0.0410 0.6920 0.036 Uiso 1 1 calc R U . . .
C45 C 0.4655(4) 0.0182(3) 0.7073(3) 0.0421(11) Uani 1 1 d . . . . .
H45A H 0.4576 -0.0470 0.7140 0.051 Uiso 1 1 calc R U . . .
H45B H 0.4690 0.0394 0.6509 0.051 Uiso 1 1 calc R U . . .
C46 C 0.3751(3) 0.0658(3) 0.7644(3) 0.0414(11) Uani 1 1 d . . . . .
H46A H 0.3085 0.0715 0.7442 0.050 Uiso 1 1 calc R U . . .
H46B H 0.3595 0.0347 0.8185 0.050 Uiso 1 1 calc R U . . .
C47 C 0.4232(3) 0.1556(3) 0.7643(3) 0.0340(9) Uani 1 1 d . . . . .
H47A H 0.4087 0.1963 0.7197 0.041 Uiso 1 1 calc R U . . .
H47B H 0.3927 0.1828 0.8152 0.041 Uiso 1 1 calc R U . . .
C48 C 0.4873(4) 0.1356(3) 0.9475(3) 0.0425(11) Uani 1 1 d . . . . .
H48A H 0.5267 0.0833 0.9230 0.051 Uiso 1 1 calc R U . . .
H48B H 0.4111 0.1340 0.9442 0.051 Uiso 1 1 calc R U . . .
C49 C 0.4963(5) 0.1377(4) 1.0328(3) 0.0525(14) Uani 1 1 d . . . . .
H49A H 0.5643 0.1085 1.0408 0.063 Uiso 1 1 calc R U . . .
H49B H 0.4351 0.1078 1.0700 0.063 Uiso 1 1 calc R U . . .
C50 C 0.4941(6) 0.2370(4) 1.0452(3) 0.0656(18) Uani 1 1 d . . . . .
H50A H 0.4287 0.2537 1.0852 0.079 Uiso 1 1 calc R U . . .
H50B H 0.5582 0.2524 1.0637 0.079 Uiso 1 1 calc R U . . .
C51 C 0.4938(4) 0.2836(3) 0.9646(3) 0.0352(10) Uani 1 1 d . . . . .
H51A H 0.4200 0.3033 0.9612 0.042 Uiso 1 1 calc R U . . .
H51B H 0.5401 0.3360 0.9543 0.042 Uiso 1 1 calc R U . . .
C52 C 0.7444(4) 0.8425(3) 0.7397(3) 0.0399(10) Uani 1 1 d . . . . .
H52A H 0.7054 0.8669 0.7895 0.060 Uiso 1 1 calc R U . . .
H52B H 0.7670 0.8912 0.6989 0.060 Uiso 1 1 calc R U . . .
H52C H 0.8078 0.8081 0.7490 0.060 Uiso 1 1 calc R U . . .
C53 C 0.6719(3) 0.7831(3) 0.7116(2) 0.0282(8) Uani 1 1 d . . . . .
C54 C 0.6527(4) 0.6974(3) 0.7471(3) 0.0330(9) Uani 1 1 d . . . . .
H54 H 0.6864 0.6764 0.7890 0.040 Uiso 1 1 calc R U . . .
C55 C 0.5857(4) 0.6426(3) 0.7225(3) 0.0404(11) Uani 1 1 d . . . . .
H55 H 0.5741 0.5842 0.7473 0.049 Uiso 1 1 calc R U . . .
C56 C 0.5358(4) 0.6717(4) 0.6627(3) 0.0464(13) Uani 1 1 d . . . . .
H56 H 0.4887 0.6341 0.6465 0.056 Uiso 1 1 calc R U . . .
C57 C 0.5544(4) 0.7567(4) 0.6258(3) 0.0451(12) Uani 1 1 d . . . . .
H57 H 0.5208 0.7769 0.5836 0.054 Uiso 1 1 calc R U . . .
C58 C 0.6220(3) 0.8124(3) 0.6504(3) 0.0340(9) Uani 1 1 d . . . . .
H58 H 0.6340 0.8705 0.6252 0.041 Uiso 1 1 calc R U . . .
C59 C 0.8094(8) 0.6284(4) 0.0663(6) 0.050(3) Uiso 0.522(9) 1 d D . P A 1
H59A H 0.8682 0.6069 0.0914 0.074 Uiso 0.522(9) 1 calc R U P A 1
H59B H 0.8143 0.5981 0.0176 0.074 Uiso 0.522(9) 1 calc R U P A 1
H59C H 0.7403 0.6160 0.1035 0.074 Uiso 0.522(9) 1 calc R U P A 1
C60 C 0.8180(5) 0.7272(3) 0.0455(3) 0.035(2) Uiso 0.522(9) 1 d DG . P A 1
C65 C 0.8278(6) 0.7824(4) 0.1036(3) 0.042(3) Uiso 0.522(9) 1 d DG . P A 1
H65 H 0.8286 0.7580 0.1560 0.051 Uiso 0.522(9) 1 calc R U P A 1
C64 C 0.8365(6) 0.8734(3) 0.0850(3) 0.037(2) Uiso 0.522(9) 1 d DG . P A 1
H64 H 0.8433 0.9112 0.1248 0.045 Uiso 0.522(9) 1 calc R U P A 1
C63 C 0.8354(5) 0.9092(3) 0.0083(3) 0.043(2) Uiso 0.522(9) 1 d DG . P A 1
H63 H 0.8413 0.9714 -0.0044 0.051 Uiso 0.522(9) 1 calc R U P A 1
C62 C 0.8255(6) 0.8540(4) -0.0498(3) 0.047(3) Uiso 0.522(9) 1 d DG . P A 1
H62 H 0.8247 0.8785 -0.1022 0.056 Uiso 0.522(9) 1 calc R U P A 1
C61 C 0.8168(5) 0.7630(4) -0.0312(3) 0.038(2) Uiso 0.522(9) 1 d DG . P A 1
H61 H 0.8101 0.7252 -0.0709 0.045 Uiso 0.522(9) 1 calc R U P A 1
C66 C 0.6606(7) 0.1743(6) 0.1851(6) 0.122(4) Uiso 1 1 d D . . B 1
H66A H 0.6785 0.2236 0.1441 0.182 Uiso 1 1 calc R U . B 1
H66B H 0.5994 0.1921 0.2271 0.182 Uiso 1 1 calc R U . B 1
H66C H 0.6418 0.1227 0.1610 0.182 Uiso 1 1 calc R U . B 1
C67 C 0.7563(3) 0.1505(3) 0.2209(3) 0.0733(19) Uiso 1 1 d DG . . B 1
C68 C 0.8475(4) 0.1059(4) 0.1804(2) 0.102(3) Uiso 1 1 d DG . . B 1
H68 H 0.8510 0.0883 0.1284 0.122 Uiso 1 1 calc R U . B 1
C69 C 0.9338(3) 0.0870(4) 0.2162(3) 0.079(2) Uiso 1 1 d DG . . B 1
H69 H 0.9961 0.0566 0.1885 0.095 Uiso 1 1 calc R U . B 1
C70 C 0.9288(3) 0.1128(3) 0.2923(3) 0.088(2) Uiso 1 1 d DG . . B 1
H70 H 0.9877 0.0999 0.3168 0.106 Uiso 1 1 calc R U . B 1
C71 C 0.8375(4) 0.1574(3) 0.3328(2) 0.077(2) Uiso 1 1 d DG . . B 1
H71 H 0.8341 0.1750 0.3849 0.093 Uiso 1 1 calc R U . B 1
C72 C 0.7513(3) 0.1763(3) 0.2971(3) 0.0637(16) Uiso 1 1 d DG . . B 1
H72 H 0.6889 0.2068 0.3247 0.076 Uiso 1 1 calc R U . B 1
C80 C 0.8569(15) 0.9370(9) 0.0511(10) 0.097(6) Uiso 0.478(9) 1 d D . P A 2
H80A H 0.9296 0.9513 0.0208 0.145 Uiso 0.478(9) 1 calc R U P A 2
H80B H 0.8534 0.9376 0.1083 0.145 Uiso 0.478(9) 1 calc R U P A 2
H80C H 0.8052 0.9812 0.0357 0.145 Uiso 0.478(9) 1 calc R U P A 2
C81 C 0.8298(8) 0.8463(5) 0.0332(5) 0.066(4) Uiso 0.478(9) 1 d DG . P A 2
C86 C 0.8249(8) 0.8279(5) -0.0433(4) 0.053(3) Uiso 0.478(9) 1 d DG . P A 2
H86 H 0.8330 0.8742 -0.0849 0.063 Uiso 0.478(9) 1 calc R U P A 2
C85 C 0.8081(9) 0.7417(6) -0.0591(4) 0.071(4) Uiso 0.478(9) 1 d DG . P A 2
H85 H 0.8047 0.7292 -0.1115 0.085 Uiso 0.478(9) 1 calc R U P A 2
C84 C 0.7962(9) 0.6740(5) 0.0017(6) 0.075(4) Uiso 0.478(9) 1 d DG . P A 2
H84 H 0.7847 0.6151 -0.0091 0.090 Uiso 0.478(9) 1 calc R U P A 2
C83 C 0.8010(9) 0.6924(5) 0.0783(5) 0.063(4) Uiso 0.478(9) 1 d DG . P A 2
H83 H 0.7929 0.6460 0.1198 0.076 Uiso 0.478(9) 1 calc R U P A 2
C82 C 0.8179(9) 0.7785(6) 0.0941(4) 0.065(5) Uiso 0.478(9) 1 d DG . P A 2
H82 H 0.8212 0.7911 0.1464 0.078 Uiso 0.478(9) 1 calc R U P A 2

loop_
_atom_site_aniso_label
_atom_site_aniso_U_11
_atom_site_aniso_U_22
_atom_site_aniso_U_33
_atom_site_aniso_U_23
_atom_site_aniso_U_13
_atom_site_aniso_U_12
Gd1 0.01436(9) 0.02477(10) 0.01901(9) -0.00467(7) 0.00123(6) -0.00189(6)
I1 0.02849(14) 0.02969(15) 0.03662(15) -0.00214(11) -0.00607(11) -0.00201(10)
I2 0.01617(11) 0.02801(13) 0.02715(13) -0.00427(9) -0.00003(9) 0.00007(9)
P1 0.0137(4) 0.0249(5) 0.0178(4) -0.0048(3) -0.0003(3) -0.0011(3)
P2 0.0152(4) 0.0237(5) 0.0182(4) -0.0043(3) -0.0011(3) -0.0013(3)
O1 0.0162(12) 0.0291(14) 0.0361(15) -0.0091(12) -0.0013(11) -0.0027(10)
O2 0.0286(14) 0.0322(16) 0.0279(14) -0.0061(12) 0.0082(12) -0.0032(12)
N1 0.0174(14) 0.0251(16) 0.0186(14) -0.0049(12) -0.0003(11) -0.0029(11)
N2 0.0179(14) 0.0266(16) 0.0163(14) -0.0044(11) -0.0011(11) -0.0018(11)
C1 0.0137(15) 0.0253(18) 0.0217(17) -0.0052(14) -0.0029(13) 0.0001(13)
C2 0.0160(16) 0.031(2) 0.0167(16) -0.0031(14) -0.0024(13) -0.0004(13)
C3 0.0200(17) 0.031(2) 0.0231(18) -0.0037(15) -0.0008(14) -0.0002(14)
C4 0.0199(18) 0.036(2) 0.0276(19) -0.0037(16) -0.0001(15) -0.0072(15)
C5 0.0181(17) 0.037(2) 0.0268(19) -0.0018(16) 0.0025(15) 0.0001(15)
C6 0.0260(19) 0.030(2) 0.0263(19) -0.0044(15) 0.0050(15) 0.0026(15)
C7 0.0227(18) 0.029(2) 0.0240(18) -0.0052(15) 0.0010(15) -0.0023(14)
C8 0.0156(16) 0.0301(19) 0.0216(17) -0.0021(14) -0.0016(13) -0.0046(14)
C9 0.028(2) 0.039(2) 0.0236(19) -0.0058(16) -0.0052(16) -0.0001(16)
C10 0.033(2) 0.052(3) 0.0228(19) -0.0019(18) -0.0079(17) -0.0031(19)
C11 0.028(2) 0.041(2) 0.031(2) 0.0062(18) -0.0134(17) -0.0073(17)
C12 0.0176(17) 0.033(2) 0.033(2) 0.0017(16) -0.0067(15) -0.0039(14)
C13 0.0166(16) 0.030(2) 0.0289(19) -0.0019(15) -0.0033(14) -0.0028(14)
C14 0.0171(16) 0.0289(19) 0.0189(16) -0.0046(14) -0.0016(13) 0.0015(14)
C15 0.0193(17) 0.031(2) 0.031(2) -0.0010(16) -0.0038(15) -0.0009(15)
C16 0.0169(18) 0.041(2) 0.041(2) -0.0032(19) -0.0012(16) -0.0026(16)
C17 0.0203(18) 0.044(2) 0.033(2) -0.0125(18) -0.0057(16) 0.0043(16)
C18 0.0233(19) 0.034(2) 0.034(2) -0.0114(17) -0.0069(16) 0.0031(16)
C19 0.0183(17) 0.031(2) 0.0256(18) -0.0079(15) -0.0039(14) -0.0002(14)
C20 0.0176(16) 0.0253(18) 0.0239(17) -0.0064(14) -0.0012(14) -0.0018(13)
C21 0.0195(17) 0.030(2) 0.0261(18) -0.0052(15) -0.0030(14) 0.0007(14)
C22 0.033(2) 0.027(2) 0.035(2) -0.0006(16) -0.0077(17) -0.0030(16)
C23 0.037(2) 0.029(2) 0.042(2) -0.0053(18) -0.0072(19) -0.0095(17)
C24 0.037(2) 0.040(2) 0.032(2) -0.0074(18) -0.0116(18) -0.0091(18)
C25 0.0266(19) 0.031(2) 0.0275(19) -0.0048(16) -0.0055(16) -0.0047(15)
C26 0.0190(17) 0.0281(19) 0.0203(17) -0.0050(14) 0.0015(13) -0.0054(14)
C27 0.0194(17) 0.028(2) 0.0245(18) -0.0048(15) -0.0012(14) -0.0045(14)
C28 0.0243(19) 0.035(2) 0.0260(19) -0.0078(16) -0.0029(15) -0.0072(15)
C29 0.031(2) 0.035(2) 0.0267(19) -0.0093(16) -0.0023(16) -0.0062(16)
C30 0.0249(19) 0.028(2) 0.0288(19) -0.0091(16) 0.0012(15) -0.0015(15)
C31 0.0190(17) 0.0279(19) 0.0223(17) -0.0038(14) 0.0024(14) -0.0037(14)
C32 0.0193(17) 0.035(2) 0.030(2) -0.0091(16) -0.0064(15) -0.0028(15)
C33 0.043(3) 0.042(3) 0.038(2) -0.017(2) -0.007(2) -0.003(2)
C34 0.0235(18) 0.029(2) 0.031(2) -0.0063(16) -0.0054(16) 0.0034(15)
C35 0.0162(16) 0.0290(19) 0.0191(16) -0.0047(14) 0.0005(13) -0.0030(13)
C36 0.0159(16) 0.030(2) 0.0250(18) -0.0042(15) 0.0006(14) -0.0014(14)
C37 0.0196(17) 0.037(2) 0.0223(18) -0.0034(15) -0.0027(14) 0.0030(15)
C38 0.0264(19) 0.044(2) 0.0228(19) -0.0093(17) -0.0033(15) 0.0069(17)
C39 0.0251(19) 0.042(2) 0.0258(19) -0.0147(17) -0.0035(16) 0.0074(17)
C40 0.0196(17) 0.031(2) 0.0219(17) -0.0065(15) -0.0032(14) 0.0023(14)
C41 0.028(2) 0.036(2) 0.029(2) -0.0072(17) -0.0074(16) 0.0108(17)
C42 0.041(3) 0.066(3) 0.026(2) -0.018(2) -0.0080(19) 0.020(2)
C43 0.0225(18) 0.032(2) 0.0280(19) -0.0073(16) -0.0038(15) 0.0023(15)
C44 0.0227(18) 0.027(2) 0.038(2) -0.0101(17) 0.0006(16) -0.0043(15)
C45 0.028(2) 0.039(3) 0.060(3) -0.019(2) -0.003(2) -0.0051(18)
C46 0.022(2) 0.032(2) 0.067(3) -0.010(2) -0.001(2) -0.0047(17)
C47 0.0167(18) 0.038(2) 0.046(2) -0.0094(19) -0.0028(17) -0.0029(16)
C48 0.044(3) 0.036(2) 0.036(2) -0.0024(19) 0.016(2) -0.010(2)
C49 0.060(3) 0.053(3) 0.035(3) 0.005(2) 0.007(2) -0.004(3)
C50 0.097(5) 0.062(4) 0.030(3) -0.009(2) 0.003(3) 0.000(3)
C51 0.031(2) 0.036(2) 0.033(2) -0.0129(18) 0.0080(17) -0.0032(17)
C52 0.038(2) 0.040(3) 0.043(3) -0.015(2) -0.007(2) -0.0024(19)
C53 0.0249(19) 0.031(2) 0.0259(19) -0.0090(15) 0.0017(15) 0.0025(15)
C54 0.033(2) 0.032(2) 0.028(2) -0.0021(16) 0.0031(17) 0.0036(17)
C55 0.034(2) 0.034(2) 0.046(3) -0.009(2) 0.008(2) -0.0075(18)
C56 0.025(2) 0.054(3) 0.060(3) -0.030(3) 0.001(2) -0.005(2)
C57 0.033(2) 0.062(3) 0.042(3) -0.013(2) -0.011(2) 0.014(2)
C58 0.032(2) 0.033(2) 0.033(2) -0.0040(17) -0.0005(17) 0.0071(17)

loop_
_atom_type_symbol
_atom_type_description
_atom_type_scat_dispersion_real
_atom_type_scat_dispersion_imag
_atom_type_scat_source
C C 0.0033 0.0016 'International Tables Vol C Tables 4.2.6.8 and 6.1.1.4'
H H 0.0000 0.0000 'International Tables Vol C Tables 4.2.6.8 and 6.1.1.4'
Gd Gd -0.1653 3.9035 'International Tables Vol C Tables 4.2.6.8 and 6.1.1.4'
I I -0.4742 1.8119 'International Tables Vol C Tables 4.2.6.8 and 6.1.1.4'
N N 0.0061 0.0033 'International Tables Vol C Tables 4.2.6.8 and 6.1.1.4'
O O 0.0106 0.0060 'International Tables Vol C Tables 4.2.6.8 and 6.1.1.4'
P P 0.1023 0.0942 'International Tables Vol C Tables 4.2.6.8 and 6.1.1.4'

loop_
_geom_angle_atom_site_label_1
_geom_angle_atom_site_label_2
_geom_angle_atom_site_label_3
_geom_angle
_geom_angle_site_symmetry_1
_geom_angle_site_symmetry_3
I1 Gd1 I2 155.765(9) . .
O1 Gd1 I1 79.77(7) . .
O1 Gd1 I2 83.03(6) . .
O1 Gd1 C1 136.28(10) . .
O2 Gd1 I1 79.45(7) . .
O2 Gd1 I2 79.56(7) . .
O2 Gd1 O1 74.37(10) . .
O2 Gd1 N2 89.70(10) . .
O2 Gd1 C1 140.79(10) . .
N1 Gd1 I1 93.97(7) . .
N1 Gd1 I2 100.50(7) . .
N1 Gd1 O1 82.23(9) . .
N1 Gd1 O2 156.45(10) . .
N1 Gd1 N2 113.23(10) . .
N1 Gd1 C1 61.15(10) . .
N2 Gd1 I1 91.65(7) . .
N2 Gd1 I2 100.21(7) . .
N2 Gd1 O1 162.98(10) . .
N2 Gd1 C1 60.60(10) . .
C1 Gd1 I1 122.89(7) . .
C1 Gd1 I2 81.28(7) . .
N1 P1 C1 104.29(17) . .
N1 P1 C2 117.04(17) . .
N1 P1 C8 114.00(16) . .
C1 P1 C2 113.25(17) . .
C1 P1 C8 108.74(18) . .
C2 P1 C8 99.57(16) . .
N2 P2 C1 103.51(16) . .
N2 P2 C14 116.31(17) . .
N2 P2 C20 113.81(16) . .
C1 P2 C14 109.62(17) . .
C1 P2 C20 112.70(18) . .
C20 P2 C14 101.20(17) . .
C44 O1 Gd1 127.5(2) . .
C44 O1 C47 108.2(3) . .
C47 O1 Gd1 124.1(2) . .
C48 O2 Gd1 130.6(2) . .
C51 O2 Gd1 125.4(2) . .
C51 O2 C48 103.9(3) . .
P1 N1 Gd1 103.62(14) . .
C26 N1 Gd1 131.2(2) . .
C26 N1 P1 124.0(2) . .
P2 N2 Gd1 100.65(14) . .
C35 N2 Gd1 135.7(2) . .
C35 N2 P2 123.5(2) . .
Gd1 C1 H1 111.4 . .
P1 C1 Gd1 90.47(15) . .
P1 C1 P2 134.3(2) . .
P1 C1 H1 111.4 . .
P2 C1 Gd1 88.54(14) . .
P2 C1 H1 111.4 . .
C3 C2 P1 116.8(3) . .
C3 C2 C7 119.0(3) . .
C7 C2 P1 123.6(3) . .
C2 C3 H3 119.9 . .
C4 C3 C2 120.2(4) . .
C4 C3 H3 119.9 . .
C3 C4 H4 119.6 . .
C5 C4 C3 120.7(4) . .
C5 C4 H4 119.6 . .
C4 C5 H5 120.3 . .
C4 C5 C6 119.4(4) . .
C6 C5 H5 120.3 . .
C5 C6 H6 119.6 . .
C5 C6 C7 120.7(4) . .
C7 C6 H6 119.6 . .
C2 C7 H7 120.1 . .
C6 C7 C2 119.9(4) . .
C6 C7 H7 120.1 . .
C9 C8 P1 119.0(3) . .
C9 C8 C13 118.0(4) . .
C13 C8 P1 122.9(3) . .
C8 C9 H9 119.6 . .
C10 C9 C8 120.8(4) . .
C10 C9 H9 119.6 . .
C9 C10 H10 119.7 . .
C11 C10 C9 120.6(4) . .
C11 C10 H10 119.7 . .
C10 C11 H11 120.4 . .
C10 C11 C12 119.1(4) . .
C12 C11 H11 120.4 . .
C11 C12 H12 119.6 . .
C13 C12 C11 120.8(4) . .
C13 C12 H12 119.6 . .
C8 C13 H13 119.7 . .
C12 C13 C8 120.6(4) . .
C12 C13 H13 119.7 . .
C15 C14 P2 121.7(3) . .
C19 C14 P2 118.9(3) . .
C19 C14 C15 119.1(3) . .
C14 C15 H15 119.9 . .
C16 C15 C14 120.3(4) . .
C16 C15 H15 119.9 . .
C15 C16 H16 119.8 . .
C17 C16 C15 120.3(4) . .
C17 C16 H16 119.8 . .
C16 C17 H17 119.8 . .
C16 C17 C18 120.4(4) . .
C18 C17 H17 119.8 . .
C17 C18 H18 120.4 . .
C17 C18 C19 119.2(4) . .
C19 C18 H18 120.4 . .
C14 C19 C18 120.6(4) . .
C14 C19 H19 119.7 . .
C18 C19 H19 119.7 . .
C21 C20 P2 120.7(3) . .
C21 C20 C25 119.5(4) . .
C25 C20 P2 119.3(3) . .
C20 C21 H21 119.9 . .
C22 C21 C20 120.2(4) . .
C22 C21 H21 119.9 . .
C21 C22 H22 119.9 . .
C23 C22 C21 120.2(4) . .
C23 C22 H22 119.9 . .
C22 C23 H23 120.1 . .
C22 C23 C24 119.8(4) . .
C24 C23 H23 120.1 . .
C23 C24 H24 119.8 . .
C25 C24 C23 120.5(4) . .
C25 C24 H24 119.8 . .
C20 C25 H25 120.1 . .
C24 C25 C20 119.8(4) . .
C24 C25 H25 120.1 . .
C27 C26 N1 120.6(3) . .
C27 C26 C31 119.4(3) . .
C31 C26 N1 119.7(3) . .
C26 C27 C32 123.0(3) . .
C28 C27 C26 119.0(4) . .
C28 C27 C32 118.0(3) . .
C27 C28 H28 118.7 . .
C29 C28 C27 122.6(4) . .
C29 C28 H28 118.7 . .
C28 C29 C33 121.7(4) . .
C30 C29 C28 117.3(4) . .
C30 C29 C33 121.0(4) . .
C29 C30 H30 118.5 . .
C29 C30 C31 122.9(4) . .
C31 C30 H30 118.5 . .
C26 C31 C34 122.9(3) . .
C30 C31 C26 118.8(4) . .
C30 C31 C34 118.2(3) . .
C27 C32 H32A 109.5 . .
C27 C32 H32B 109.5 . .
C27 C32 H32C 109.5 . .
H32A C32 H32B 109.5 . .
H32A C32 H32C 109.5 . .
H32B C32 H32C 109.5 . .
C29 C33 H33A 109.5 . .
C29 C33 H33B 109.5 . .
C29 C33 H33C 109.5 . .
H33A C33 H33B 109.5 . .
H33A C33 H33C 109.5 . .
H33B C33 H33C 109.5 . .
C31 C34 H34A 109.5 . .
C31 C34 H34B 109.5 . .
C31 C34 H34C 109.5 . .
H34A C34 H34B 109.5 . .
H34A C34 H34C 109.5 . .
H34B C34 H34C 109.5 . .
C36 C35 N2 121.5(3) . .
C36 C35 C40 119.4(3) . .
C40 C35 N2 119.2(3) . .
C35 C36 C41 121.9(3) . .
C37 C36 C35 119.0(3) . .
C37 C36 C41 119.0(4) . .
C36 C37 H37 118.7 . .
C38 C37 C36 122.5(4) . .
C38 C37 H37 118.7 . .
C37 C38 C42 120.3(4) . .
C39 C38 C37 117.4(4) . .
C39 C38 C42 122.3(4) . .
C38 C39 H39 118.5 . .
C38 C39 C40 123.0(4) . .
C40 C39 H39 118.5 . .
C35 C40 C43 122.1(3) . .
C39 C40 C35 118.6(4) . .
C39 C40 C43 119.3(3) . .
C36 C41 H41A 109.5 . .
C36 C41 H41B 109.5 . .
C36 C41 H41C 109.5 . .
H41A C41 H41B 109.5 . .
H41A C41 H41C 109.5 . .
H41B C41 H41C 109.5 . .
C38 C42 H42A 109.5 . .
C38 C42 H42B 109.5 . .
C38 C42 H42C 109.5 . .
H42A C42 H42B 109.5 . .
H42A C42 H42C 109.5 . .
H42B C42 H42C 109.5 . .
C40 C43 H43A 109.5 . .
C40 C43 H43B 109.5 . .
C40 C43 H43C 109.5 . .
H43A C43 H43B 109.5 . .
H43A C43 H43C 109.5 . .
H43B C43 H43C 109.5 . .
O1 C44 H44A 110.7 . .
O1 C44 H44B 110.7 . .
O1 C44 C45 105.3(3) . .
H44A C44 H44B 108.8 . .
C45 C44 H44A 110.7 . .
C45 C44 H44B 110.7 . .
C44 C45 H45A 111.7 . .
C44 C45 H45B 111.7 . .
C44 C45 C46 100.6(4) . .
H45A C45 H45B 109.4 . .
C46 C45 H45A 111.7 . .
C46 C45 H45B 111.7 . .
C45 C46 H46A 111.4 . .
C45 C46 H46B 111.4 . .
H46A C46 H46B 109.3 . .
C47 C46 C45 101.6(3) . .
C47 C46 H46A 111.4 . .
C47 C46 H46B 111.4 . .
O1 C47 C46 105.3(3) . .
O1 C47 H47A 110.7 . .
O1 C47 H47B 110.7 . .
C46 C47 H47A 110.7 . .
C46 C47 H47B 110.7 . .
H47A C47 H47B 108.8 . .
O2 C48 H48A 111.0 . .
O2 C48 H48B 111.0 . .
O2 C48 C49 104.0(4) . .
H48A C48 H48B 109.0 . .
C49 C48 H48A 111.0 . .
C49 C48 H48B 111.0 . .
C48 C49 H49A 111.0 . .
C48 C49 H49B 111.0 . .
C48 C49 C50 103.9(4) . .
H49A C49 H49B 109.0 . .
C50 C49 H49A 111.0 . .
C50 C49 H49B 111.0 . .
C49 C50 H50A 110.7 . .
C49 C50 H50B 110.7 . .
H50A C50 H50B 108.8 . .
C51 C50 C49 105.1(4) . .
C51 C50 H50A 110.7 . .
C51 C50 H50B 110.7 . .
O2 C51 C50 104.9(4) . .
O2 C51 H51A 110.8 . .
O2 C51 H51B 110.8 . .
C50 C51 H51A 110.8 . .
C50 C51 H51B 110.8 . .
H51A C51 H51B 108.8 . .
H52A C52 H52B 109.5 . .
H52A C52 H52C 109.5 . .
H52B C52 H52C 109.5 . .
C53 C52 H52A 109.5 . .
C53 C52 H52B 109.5 . .
C53 C52 H52C 109.5 . .
C54 C53 C52 120.6(4) . .
C58 C53 C52 121.0(4) . .
C58 C53 C54 118.4(4) . .
C53 C54 H54 119.4 . .
C55 C54 C53 121.2(4) . .
C55 C54 H54 119.4 . .
C54 C55 H55 119.8 . .
C56 C55 C54 120.4(5) . .
C56 C55 H55 119.8 . .
C55 C56 H56 120.2 . .
C55 C56 C57 119.6(4) . .
C57 C56 H56 120.2 . .
C56 C57 H57 119.9 . .
C58 C57 C56 120.3(5) . .
C58 C57 H57 119.9 . .
C53 C58 C57 120.1(4) . .
C53 C58 H58 119.9 . .
C57 C58 H58 119.9 . .
H59A C59 H59B 109.5 . .
H59A C59 H59C 109.5 . .
H59B C59 H59C 109.5 . .
C60 C59 H59A 109.5 . .
C60 C59 H59B 109.5 . .
C60 C59 H59C 109.5 . .
C65 C60 C59 119.4(5) . .
C65 C60 C61 120.0 . .
C61 C60 C59 120.6(5) . .
C60 C65 H65 120.0 . .
C60 C65 C64 120.0 . .
C64 C65 H65 120.0 . .
C65 C64 H64 120.0 . .
C65 C64 C63 120.0 . .
C63 C64 H64 120.0 . .
C64 C63 H63 120.0 . .
C62 C63 C64 120.0 . .
C62 C63 H63 120.0 . .
C63 C62 H62 120.0 . .
C63 C62 C61 120.0 . .
C61 C62 H62 120.0 . .
C60 C61 H61 120.0 . .
C62 C61 C60 120.0 . .
C62 C61 H61 120.0 . .
H66A C66 H66B 109.5 . .
H66A C66 H66C 109.5 . .
H66B C66 H66C 109.5 . .
C67 C66 H66A 109.5 . .
C67 C66 H66B 109.5 . .
C67 C66 H66C 109.5 . .
C68 C67 C66 122.7(4) . .
C68 C67 C72 120.0 . .
C72 C67 C66 117.3(4) . .
C67 C68 H68 120.0 . .
C67 C68 C69 120.0 . .
C69 C68 H68 120.0 . .
C68 C69 H69 120.0 . .
C70 C69 C68 120.0 . .
C70 C69 H69 120.0 . .
C69 C70 H70 120.0 . .
C69 C70 C71 120.0 . .
C71 C70 H70 120.0 . .
C70 C71 H71 120.0 . .
C70 C71 C72 120.0 . .
C72 C71 H71 120.0 . .
C67 C72 H72 120.0 . .
C71 C72 C67 120.0 . .
C71 C72 H72 120.0 . .
H80A C80 H80B 109.5 . .
H80A C80 H80C 109.5 . .
H80B C80 H80C 109.5 . .
C81 C80 H80A 109.5 . .
C81 C80 H80B 109.5 . .
C81 C80 H80C 109.5 . .
C86 C81 C80 121.5(7) . .
C86 C81 C82 120.0 . .
C82 C81 C80 118.3(7) . .
C81 C86 H86 120.0 . .
C81 C86 C85 120.0 . .
C85 C86 H86 120.0 . .
C86 C85 H85 120.0 . .
C84 C85 C86 120.0 . .
C84 C85 H85 120.0 . .
C85 C84 H84 120.0 . .
C83 C84 C85 120.0 . .
C83 C84 H84 120.0 . .
C84 C83 H83 120.0 . .
C84 C83 C82 120.0 . .
C82 C83 H83 120.0 . .
C81 C82 H82 120.0 . .
C83 C82 C81 120.0 . .
C83 C82 H82 120.0 . .

loop_
_geom_bond_atom_site_label_1
_geom_bond_atom_site_label_2
_geom_bond_distance
_geom_bond_site_symmetry_2
Gd1 I1 3.0936(3) .
Gd1 I2 3.1000(3) .
Gd1 O1 2.506(3) .
Gd1 O2 2.458(3) .
Gd1 N1 2.445(3) .
Gd1 N2 2.464(3) .
Gd1 C1 2.731(4) .
P1 N1 1.627(3) .
P1 C1 1.721(4) .
P1 C2 1.820(4) .
P1 C8 1.823(4) .
P2 N2 1.625(3) .
P2 C1 1.725(4) .
P2 C14 1.825(4) .
P2 C20 1.815(4) .
O1 C44 1.461(5) .
O1 C47 1.471(5) .
O2 C48 1.460(5) .
O2 C51 1.448(5) .
N1 C26 1.437(5) .
N2 C35 1.437(4) .
C1 H1 1.0000 .
C2 C3 1.396(5) .
C2 C7 1.401(5) .
C3 H3 0.9500 .
C3 C4 1.391(5) .
C4 H4 0.9500 .
C4 C5 1.383(6) .
C5 H5 0.9500 .
C5 C6 1.384(6) .
C6 H6 0.9500 .
C6 C7 1.394(5) .
C7 H7 0.9500 .
C8 C9 1.403(5) .
C8 C13 1.404(5) .
C9 H9 0.9500 .
C9 C10 1.387(6) .
C10 H10 0.9500 .
C10 C11 1.387(6) .
C11 H11 0.9500 .
C11 C12 1.390(6) .
C12 H12 0.9500 .
C12 C13 1.385(6) .
C13 H13 0.9500 .
C14 C15 1.398(5) .
C14 C19 1.394(5) .
C15 H15 0.9500 .
C15 C16 1.390(5) .
C16 H16 0.9500 .
C16 C17 1.377(6) .
C17 H17 0.9500 .
C17 C18 1.396(6) .
C18 H18 0.9500 .
C18 C19 1.399(5) .
C19 H19 0.9500 .
C20 C21 1.390(5) .
C20 C25 1.405(5) .
C21 H21 0.9500 .
C21 C22 1.390(6) .
C22 H22 0.9500 .
C22 C23 1.386(6) .
C23 H23 0.9500 .
C23 C24 1.391(6) .
C24 H24 0.9500 .
C24 C25 1.382(6) .
C25 H25 0.9500 .
C26 C27 1.410(5) .
C26 C31 1.413(5) .
C27 C28 1.404(5) .
C27 C32 1.513(5) .
C28 H28 0.9500 .
C28 C29 1.390(6) .
C29 C30 1.384(6) .
C29 C33 1.499(6) .
C30 H30 0.9500 .
C30 C31 1.403(5) .
C31 C34 1.502(5) .
C32 H32A 0.9800 .
C32 H32B 0.9800 .
C32 H32C 0.9800 .
C33 H33A 0.9800 .
C33 H33B 0.9800 .
C33 H33C 0.9800 .
C34 H34A 0.9800 .
C34 H34B 0.9800 .
C34 H34C 0.9800 .
C35 C36 1.407(5) .
C35 C40 1.415(5) .
C36 C37 1.392(5) .
C36 C41 1.501(5) .
C37 H37 0.9500 .
C37 C38 1.391(5) .
C38 C39 1.375(6) .
C38 C42 1.514(6) .
C39 H39 0.9500 .
C39 C40 1.396(5) .
C40 C43 1.510(5) .
C41 H41A 0.9800 .
C41 H41B 0.9800 .
C41 H41C 0.9800 .
C42 H42A 0.9800 .
C42 H42B 0.9800 .
C42 H42C 0.9800 .
C43 H43A 0.9800 .
C43 H43B 0.9800 .
C43 H43C 0.9800 .
C44 H44A 0.9900 .
C44 H44B 0.9900 .
C44 C45 1.512(6) .
C45 H45A 0.9900 .
C45 H45B 0.9900 .
C45 C46 1.530(6) .
C46 H46A 0.9900 .
C46 H46B 0.9900 .
C46 C47 1.517(6) .
C47 H47A 0.9900 .
C47 H47B 0.9900 .
C48 H48A 0.9900 .
C48 H48B 0.9900 .
C48 C49 1.506(7) .
C49 H49A 0.9900 .
C49 H49B 0.9900 .
C49 C50 1.534(8) .
C50 H50A 0.9900 .
C50 H50B 0.9900 .
C50 C51 1.506(7) .
C51 H51A 0.9900 .
C51 H51B 0.9900 .
C52 H52A 0.9800 .
C52 H52B 0.9800 .
C52 H52C 0.9800 .
C52 C53 1.504(6) .
C53 C54 1.393(6) .
C53 C58 1.388(6) .
C54 H54 0.9500 .
C54 C55 1.376(7) .
C55 H55 0.9500 .
C55 C56 1.365(8) .
C56 H56 0.9500 .
C56 C57 1.392(8) .
C57 H57 0.9500 .
C57 C58 1.391(7) .
C58 H58 0.9500 .
C59 H59A 0.9800 .
C59 H59B 0.9800 .
C59 H59C 0.9800 .
C59 C60 1.510(4) .
C60 C65 1.3900 .
C60 C61 1.3900 .
C65 H65 0.9500 .
C65 C64 1.3900 .
C64 H64 0.9500 .
C64 C63 1.3900 .
C63 H63 0.9500 .
C63 C62 1.3900 .
C62 H62 0.9500 .
C62 C61 1.3900 .
C61 H61 0.9500 .
C66 H66A 0.9800 .
C66 H66B 0.9800 .
C66 H66C 0.9800 .
C66 C67 1.509(6) .
C67 C68 1.3900 .
C67 C72 1.3900 .
C68 H68 0.9500 .
C68 C69 1.3900 .
C69 H69 0.9500 .
C69 C70 1.3900 .
C70 H70 0.9500 .
C70 C71 1.3900 .
C71 H71 0.9500 .
C71 C72 1.3900 .
C72 H72 0.9500 .
C80 H80A 0.9800 .
C80 H80B 0.9800 .
C80 H80C 0.9800 .
C80 C81 1.505(11) .
C81 C86 1.3900 .
C81 C82 1.3900 .
C86 H86 0.9500 .
C86 C85 1.3900 .
C85 H85 0.9500 .
C85 C84 1.3900 .
C84 H84 0.9500 .
C84 C83 1.3900 .
C83 H83 0.9500 .
C83 C82 1.3900 .
C82 H82 0.9500 .

loop_
_geom_torsion_atom_site_label_1
_geom_torsion_atom_site_label_2
_geom_torsion_atom_site_label_3
_geom_torsion_atom_site_label_4
_geom_torsion
_geom_torsion_site_symmetry_1
_geom_torsion_site_symmetry_2
_geom_torsion_site_symmetry_3
_geom_torsion_site_symmetry_4
Gd1 O1 C44 C45 -167.6(3) . . . .
Gd1 O1 C47 C46 -164.9(3) . . . .
Gd1 O2 C48 C49 133.7(3) . . . .
Gd1 O2 C51 C50 -137.1(4) . . . .
Gd1 N1 C26 C27 79.7(4) . . . .
Gd1 N1 C26 C31 -94.8(4) . . . .
Gd1 N2 C35 C36 93.7(4) . . . .
Gd1 N2 C35 C40 -84.9(4) . . . .
P1 N1 C26 C27 -85.5(4) . . . .
P1 N1 C26 C31 100.0(4) . . . .
P1 C2 C3 C4 -174.4(3) . . . .
P1 C2 C7 C6 173.6(3) . . . .
P1 C8 C9 C10 178.7(3) . . . .
P1 C8 C13 C12 179.7(3) . . . .
P2 N2 C35 C36 -93.2(4) . . . .
P2 N2 C35 C40 88.2(4) . . . .
P2 C14 C15 C16 -172.8(3) . . . .
P2 C14 C19 C18 172.1(3) . . . .
P2 C20 C21 C22 -170.8(3) . . . .
P2 C20 C25 C24 172.0(3) . . . .
O1 C44 C45 C46 -37.6(5) . . . .
O2 C48 C49 C50 28.7(6) . . . .
N1 P1 C1 Gd1 -5.72(16) . . . .
N1 P1 C1 P2 82.7(3) . . . .
N1 P1 C2 C3 -157.7(3) . . . .
N1 P1 C2 C7 30.5(4) . . . .
N1 P1 C8 C9 -84.8(3) . . . .
N1 P1 C8 C13 94.9(3) . . . .
N1 C26 C27 C28 -176.4(3) . . . .
N1 C26 C27 C32 1.7(6) . . . .
N1 C26 C31 C30 177.4(3) . . . .
N1 C26 C31 C34 -0.1(5) . . . .
N2 P2 C1 Gd1 -21.68(15) . . . .
N2 P2 C1 P1 -110.9(3) . . . .
N2 P2 C14 C15 -140.0(3) . . . .
N2 P2 C14 C19 45.9(4) . . . .
N2 P2 C20 C21 -132.5(3) . . . .
N2 P2 C20 C25 55.5(3) . . . .
N2 C35 C36 C37 -177.5(3) . . . .
N2 C35 C36 C41 4.2(6) . . . .
N2 C35 C40 C39 175.7(4) . . . .
N2 C35 C40 C43 -6.9(5) . . . .
C1 P1 N1 Gd1 6.58(18) . . . .
C1 P1 N1 C26 175.2(3) . . . .
C1 P1 C2 C3 -36.3(4) . . . .
C1 P1 C2 C7 151.9(3) . . . .
C1 P1 C8 C9 159.3(3) . . . .
C1 P1 C8 C13 -21.0(4) . . . .
C1 P2 N2 Gd1 24.61(18) . . . .
C1 P2 N2 C35 -150.5(3) . . . .
C1 P2 C14 C15 103.0(3) . . . .
C1 P2 C14 C19 -71.0(3) . . . .
C1 P2 C20 C21 -15.0(4) . . . .
C1 P2 C20 C25 173.0(3) . . . .
C2 P1 N1 Gd1 132.56(15) . . . .
C2 P1 N1 C26 -58.9(3) . . . .
C2 P1 C1 Gd1 -134.05(15) . . . .
C2 P1 C1 P2 -45.6(4) . . . .
C2 P1 C8 C9 40.6(3) . . . .
C2 P1 C8 C13 -139.7(3) . . . .
C2 C3 C4 C5 0.9(6) . . . .
C3 C2 C7 C6 1.9(6) . . . .
C3 C4 C5 C6 0.6(6) . . . .
C4 C5 C6 C7 -0.9(6) . . . .
C5 C6 C7 C2 -0.4(6) . . . .
C7 C2 C3 C4 -2.2(6) . . . .
C8 P1 N1 Gd1 -111.87(16) . . . .
C8 P1 N1 C26 56.7(3) . . . .
C8 P1 C1 Gd1 116.26(14) . . . .
C8 P1 C1 P2 -155.3(3) . . . .
C8 P1 C2 C3 79.0(3) . . . .
C8 P1 C2 C7 -92.8(3) . . . .
C8 C9 C10 C11 1.1(7) . . . .
C9 C8 C13 C12 -0.5(6) . . . .
C9 C10 C11 C12 0.4(7) . . . .
C10 C11 C12 C13 -2.0(6) . . . .
C11 C12 C13 C8 2.1(6) . . . .
C13 C8 C9 C10 -1.1(6) . . . .
C14 P2 N2 Gd1 -95.65(17) . . . .
C14 P2 N2 C35 89.2(3) . . . .
C14 P2 C1 Gd1 103.04(15) . . . .
C14 P2 C1 P1 13.8(4) . . . .
C14 P2 C20 C21 102.0(3) . . . .
C14 P2 C20 C25 -70.1(3) . . . .
C14 C15 C16 C17 0.9(7) . . . .
C15 C14 C19 C18 -2.1(6) . . . .
C15 C16 C17 C18 -2.0(7) . . . .
C16 C17 C18 C19 1.1(6) . . . .
C17 C18 C19 C14 1.0(6) . . . .
C19 C14 C15 C16 1.2(6) . . . .
C20 P2 N2 Gd1 147.29(15) . . . .
C20 P2 N2 C35 -27.8(4) . . . .
C20 P2 C1 Gd1 -145.09(13) . . . .
C20 P2 C1 P1 125.7(3) . . . .
C20 P2 C14 C15 -16.2(4) . . . .
C20 P2 C14 C19 169.8(3) . . . .
C20 C21 C22 C23 -0.9(6) . . . .
C21 C20 C25 C24 -0.1(6) . . . .
C21 C22 C23 C24 -0.5(7) . . . .
C22 C23 C24 C25 1.5(7) . . . .
C23 C24 C25 C20 -1.3(7) . . . .
C25 C20 C21 C22 1.2(6) . . . .
C26 C27 C28 C29 -0.1(6) . . . .
C27 C26 C31 C30 2.8(5) . . . .
C27 C26 C31 C34 -174.7(3) . . . .
C27 C28 C29 C30 1.1(6) . . . .
C27 C28 C29 C33 -177.3(4) . . . .
C28 C29 C30 C31 -0.1(6) . . . .
C29 C30 C31 C26 -1.9(6) . . . .
C29 C30 C31 C34 175.7(4) . . . .
C31 C26 C27 C28 -1.9(5) . . . .
C31 C26 C27 C32 176.2(3) . . . .
C32 C27 C28 C29 -178.3(4) . . . .
C33 C29 C30 C31 178.3(4) . . . .
C35 C36 C37 C38 1.4(6) . . . .
C36 C35 C40 C39 -2.9(6) . . . .
C36 C35 C40 C43 174.5(4) . . . .
C36 C37 C38 C39 -1.9(6) . . . .
C36 C37 C38 C42 177.8(4) . . . .
C37 C38 C39 C40 -0.1(7) . . . .
C38 C39 C40 C35 2.4(6) . . . .
C38 C39 C40 C43 -175.0(4) . . . .
C40 C35 C36 C37 1.1(5) . . . .
C40 C35 C36 C41 -177.2(4) . . . .
C41 C36 C37 C38 179.7(4) . . . .
C42 C38 C39 C40 -179.7(4) . . . .
C44 O1 C47 C46 9.9(5) . . . .
C44 C45 C46 C47 42.8(5) . . . .
C45 C46 C47 O1 -33.0(5) . . . .
C47 O1 C44 C45 17.7(4) . . . .
C48 O2 C51 C50 39.7(5) . . . .
C48 C49 C50 C51 -4.8(6) . . . .
C49 C50 C51 O2 -21.0(6) . . . .
C51 O2 C48 C49 -42.9(5) . . . .
C52 C53 C54 C55 179.4(4) . . . .
C52 C53 C58 C57 -179.4(4) . . . .
C53 C54 C55 C56 -0.5(7) . . . .
C54 C53 C58 C57 0.1(6) . . . .
C54 C55 C56 C57 1.0(7) . . . .
C55 C56 C57 C58 -1.0(7) . . . .
C56 C57 C58 C53 0.4(7) . . . .
C58 C53 C54 C55 -0.1(6) . . . .
C59 C60 C65 C64 179.5(5) . . . .
C59 C60 C61 C62 -179.5(5) . . . .
C60 C65 C64 C63 0.0 . . . .
C65 C60 C61 C62 0.0 . . . .
C65 C64 C63 C62 0.0 . . . .
C64 C63 C62 C61 0.0 . . . .
C63 C62 C61 C60 0.0 . . . .
C61 C60 C65 C64 0.0 . . . .
C66 C67 C68 C69 179.0(5) . . . .
C66 C67 C72 C71 -179.1(4) . . . .
C67 C68 C69 C70 0.0 . . . .
C68 C67 C72 C71 0.0 . . . .
C68 C69 C70 C71 0.0 . . . .
C69 C70 C71 C72 0.0 . . . .
C70 C71 C72 C67 0.0 . . . .
C72 C67 C68 C69 0.0 . . . .
C80 C81 C86 C85 174.9(11) . . . .
C80 C81 C82 C83 -175.1(11) . . . .
C81 C86 C85 C84 0.0 . . . .
C86 C81 C82 C83 0.0 . . . .
C86 C85 C84 C83 0.0 . . . .
C85 C84 C83 C82 0.0 . . . .
C84 C83 C82 C81 0.0 . . . .
C82 C81 C86 C85 0.0 . . . .
